data_2013223
loop_
_publ_author_name
'Hughes, Karrie-Ann'
'Burns, Peter C.'

_publ_section_title
;
 Uranyl dinitrate trihydrate, UO~2~(NO~3~)~2~(H~2~O)~3~
;
_journal_issue 1
_journal_name_full 'Acta Crystallographica Section C'
_journal_page_first i7
_journal_page_last i8
_journal_paper_doi 10.1107/S0108270102021108
_journal_volume 59
_journal_year 2003
_chemical_formula_iupac 'U O2 (N O3)2 (H2 O)3'
_chemical_formula_moiety 'U O2 (N O3)2 (H2 O)3'
_chemical_formula_sum 'H6 N2 O11 U'
_chemical_formula_weight 448.08
_chemical_name_common 'Uranyl nitrate trihydrate'
_chemical_name_systematic 'Uranyl dinitrate trihydrate'
_space_group_IT_number 2
_symmetry_cell_setting triclinic
_symmetry_space_group_name_Hall '-P 1'
_symmetry_space_group_name_H-M 'P -1'
_atom_sites_solution_hydrogens none
_atom_sites_solution_primary direct
_atom_sites_solution_secondary difmap
_cell_angle_alpha 81.697(4)
_cell_angle_beta 82.041(4)
_cell_angle_gamma 63.642(4)
_cell_formula_units_Z 2
_cell_length_a 7.0359(15)
_cell_length_b 7.1730(15)
_cell_length_c 10.084(2)
_cell_measurement_reflns_used 3612
_cell_measurement_temperature 298(2)
_cell_measurement_theta_max 34.49
_cell_measurement_theta_min 3
_cell_volume 449.65(16)
_computing_cell_refinement SMART
_computing_data_collection 'SMART (Bruker, 1998)'
_computing_data_reduction 'SHELXTL-NT (Bruker, 1998)'
_computing_molecular_graphics 'ATOMS (Dowty, 1993)'
_computing_publication_material 'Microsoft Word'
_computing_structure_refinement 'SHELXL97 (Sheldrick, 1997)'
_computing_structure_solution 'SHELXS97 (Sheldrick, 1990)'
_diffrn_ambient_temperature 294(2)
_diffrn_measured_fraction_theta_full 0.951
_diffrn_measured_fraction_theta_max 0.951
_diffrn_measurement_device_type 'Make Model CCD area-detector'
_diffrn_measurement_method \w
_diffrn_radiation_monochromator graphite
_diffrn_radiation_source 'fine-focus sealed tube'
_diffrn_radiation_type MoK\a
_diffrn_radiation_wavelength 0.71073
_diffrn_reflns_av_R_equivalents 0.090
_diffrn_reflns_av_sigmaI/netI 0.094
_diffrn_reflns_limit_h_max 11
_diffrn_reflns_limit_h_min -10
_diffrn_reflns_limit_k_max 11
_diffrn_reflns_limit_k_min -11
_diffrn_reflns_limit_l_max 15
_diffrn_reflns_limit_l_min -15
_diffrn_reflns_number 9093
_diffrn_reflns_theta_full 34.49
_diffrn_reflns_theta_max 34.49
_diffrn_reflns_theta_min 2.05
_diffrn_standards_decay_% 0
_diffrn_standards_number 0
_exptl_absorpt_coefficient_mu 18.104
_exptl_absorpt_correction_T_max 0.164
_exptl_absorpt_correction_T_min 0.098
_exptl_absorpt_correction_type empirical
_exptl_absorpt_process_details '(SHELXL97; Sheldrick, 1997a)'
_exptl_crystal_colour yellow
_exptl_crystal_density_diffrn 3.31
_exptl_crystal_density_meas ?
_exptl_crystal_density_method 'not measured'
_exptl_crystal_description block-like
_exptl_crystal_F_000 400
_exptl_crystal_size_max 0.12
_exptl_crystal_size_mid 0.11
_exptl_crystal_size_min 0.10
_refine_diff_density_max 2.08
_refine_diff_density_min -1.34
_refine_ls_extinction_coef none
_refine_ls_extinction_method none
_refine_ls_goodness_of_fit_ref 1.008
_refine_ls_hydrogen_treatment noref
_refine_ls_matrix_type full
_refine_ls_number_parameters 130
_refine_ls_number_reflns 3614
_refine_ls_number_restraints 0
_refine_ls_restrained_S_all 1.008
_refine_ls_R_factor_all 0.093
_refine_ls_R_factor_gt 0.043
_refine_ls_shift/su_max <0.001
_refine_ls_shift/su_mean 0.000
_refine_ls_structure_factor_coef Fsqd
_refine_ls_weighting_details 'calc w = 1/[\s^2^(Fo^2^)+(0.0220P)^2^] where P=(Fo^2^+2Fc^2^)/3'
_refine_ls_weighting_scheme calc
_refine_ls_wR_factor_gt 0.095
_refine_ls_wR_factor_ref 0.109
_reflns_number_gt 2138
_reflns_number_total 3614
_reflns_threshold_expression I>2\s(I)
_cod_data_source_file ta1396.cif
_cod_data_source_block I
_cod_depositor_comments
;
The following automatic conversions were performed:

'_exptl_crystal_density_meas' value 'not measured' was changed to '?'
- the value is perceived as not measured.

Automatic conversion script
Id: cif_fix_values 3008 2015-01-20 13:52:24Z robertas 
;
_cod_original_cell_volume 449.64(16)
_cod_original_sg_symbol_H-M P_-1
_cod_database_code 2013223
_cod_database_fobs_code 2013223

loop_
_symmetry_equiv_pos_as_xyz
'x, y, z'
'-x, -y, -z'

loop_
_atom_site_label
_atom_site_fract_x
_atom_site_fract_y
_atom_site_fract_z
_atom_site_U_iso_or_equiv
_atom_site_adp_type
_atom_site_calc_flag
_atom_site_refinement_flags
_atom_site_occupancy
_atom_site_disorder_assembly
_atom_site_disorder_group
_atom_site_type_symbol
_atom_site_attached_hydrogens
U1 0.5 0.5 0.5 0.02672(13) Uani d S 1 . . U 0
U2 0.5 0.0 0.0 0.02345(13) Uani d S 1 . . U 0
N1 0.7299(13) 0.7396(12) 0.5443(8) 0.0317(17) Uani d . 1 . . N 0
N2 0.1821(12) 0.3840(11) 0.1100(7) 0.0290(16) Uani d . 1 . . N 0
O1 0.6923(11) 0.2816(10) 0.5820(7) 0.0379(16) Uani d . 1 . . O 0
O2 0.2872(11) 0.5974(10) 0.7145(6) 0.0381(16) Uani d . 1 . . O 2
O3 0.7583(12) 0.6536(11) 0.4372(7) 0.0425(18) Uani d . 1 . . O 0
O4 0.5901(12) 0.7177(12) 0.6281(7) 0.0461(19) Uani d . 1 . . O 0
O5 0.3921(10) 0.0888(9) -0.1553(6) 0.0323(15) Uani d . 1 . . O 0
O6 0.2587(11) -0.1640(11) 0.0681(7) 0.0427(18) Uani d . 1 . . O 2
O7 0.1515(10) 0.2201(10) 0.1133(7) 0.0355(15) Uani d . 1 . . O 0
O8 0.3585(10) 0.3756(9) 0.0545(6) 0.0346(15) Uani d . 1 . . O 0
O9 0.8370(13) 0.8224(12) 0.5642(8) 0.053(2) Uani d . 1 . . O 0
O10 0.0494(12) 0.5377(10) 0.1591(8) 0.0455(19) Uani d . 1 . . O 0
O11 -0.0687(10) -0.0235(10) 0.2683(7) 0.0347(15) Uani d . 1 . . O 2

loop_
_atom_site_aniso_label
_atom_site_aniso_U_11
_atom_site_aniso_U_22
_atom_site_aniso_U_33
_atom_site_aniso_U_12
_atom_site_aniso_U_13
_atom_site_aniso_U_23
U1 0.0220(3) 0.0269(3) 0.0279(3) -0.0078(2) 0.0013(2) -0.0049(2)
U2 0.0212(3) 0.0219(2) 0.0275(3) -0.0092(2) 0.0034(2) -0.0075(2)
N1 0.023(4) 0.023(4) 0.020(4) -0.011(3) 0.002(3) -0.005(3)
N2 0.021(4) 0.016(3) 0.021(4) -0.007(3) 0.007(3) -0.006(3)
O1 0.027(4) 0.030(3) 0.048(4) -0.006(3) -0.008(3) 0.001(3)
O2 0.039(4) 0.037(4) 0.034(4) -0.014(3) 0.011(3) -0.007(3)
O3 0.039(4) 0.045(4) 0.045(4) -0.019(4) 0.005(4) -0.008(4)
O4 0.041(5) 0.057(5) 0.046(5) -0.026(4) 0.014(4) -0.016(4)
O5 0.037(4) 0.028(3) 0.027(3) -0.010(3) -0.006(3) -0.006(3)
O6 0.041(4) 0.043(4) 0.052(5) -0.027(4) 0.015(4) -0.020(4)
O7 0.029(4) 0.037(4) 0.043(4) -0.018(3) 0.008(3) -0.012(3)
O8 0.031(4) 0.029(3) 0.047(4) -0.015(3) 0.007(3) -0.012(3)
O9 0.056(6) 0.051(5) 0.066(6) -0.031(5) -0.001(4) -0.015(4)
O10 0.042(4) 0.032(4) 0.054(5) -0.015(3) 0.019(4) -0.021(3)
O11 0.030(4) 0.037(4) 0.035(4) -0.013(3) 0.002(3) -0.009(3)

loop_
_atom_type_symbol
_atom_type_description
_atom_type_scat_dispersion_real
_atom_type_scat_dispersion_imag
_atom_type_scat_source
O O 0.0106 0.0060 'International Tables Vol C Tables 4.2.6.8 and 6.1.1.4'
N N 0.0061 0.0033 'International Tables Vol C Tables 4.2.6.8 and 6.1.1.4'
U U -9.6767 9.6646 'International Tables Vol C Tables 4.2.6.8 and 6.1.1.4'
H H 0 0 'International Tables Vol C Tables 4.2.6.8 and 6.1.1.4'

loop_
_geom_angle_atom_site_label_1
_geom_angle_atom_site_label_2
_geom_angle_atom_site_label_3
_geom_angle_site_symmetry_1
_geom_angle_site_symmetry_3
_geom_angle
O1 U1 O1 2_666 . 180.0
O1 U1 O2 . . 90.6(3)
O2 U1 O2 2_666 . 180.0
O1 U1 O3 . . 90.4(3)
O2 U1 O3 . . 114.6(2)
O3 U1 O3 . 2_666 180.0
O1 U1 O4 . . 87.6(3)
O2 U1 O4 . . 64.4(2)
O3 U1 O4 . . 50.2(2)
O4 U1 O4 . 2_666 180.0
O5 U2 O5 . 2_655 180.0
O5 U2 O6 . . 89.9(3)
O6 U2 O6 2_655 . 180.0
O5 U2 O7 . . 89.8(3)
O6 U2 O7 . . 64.0(2)
O7 U2 O7 . 2_655 180.0
O5 U2 O8 . . 89.7(2)
O6 U2 O8 . . 115.5(2)
O7 U2 O8 . . 51.4(2)
O8 U2 O8 . 2_655 180.0
O9 N1 O4 . . 124.4(9)
O9 N1 O3 . . 121.9(9)
O4 N1 O3 . . 113.6(8)
O10 N2 O8 . . 121.8(8)
O10 N2 O7 . . 121.1(8)
O8 N2 O7 . . 117.1(7)

loop_
_geom_bond_atom_site_label_1
_geom_bond_atom_site_label_2
_geom_bond_site_symmetry_2
_geom_bond_distance
_geom_bond_publ_flag
U1 O1 . 1.738(6) y
U1 O2 . 2.453(6) y
U1 O3 . 2.485(7) y
U1 O4 . 2.490(7) y
U2 O5 . 1.745(6) y
U2 O6 . 2.440(7) y
U2 O7 . 2.473(7) y
U2 O8 . 2.539(6) y
N1 O9 . 1.198(10) ?
N1 O4 . 1.255(10) ?
N1 O3 . 1.269(10) ?
N2 O10 . 1.203(9) ?
N2 O8 . 1.269(9) ?
N2 O7 . 1.281(9) ?
